data_4022363
loop_
_publ_author_name
'Jason E. Field'
'Thomas J. Hill'
'D. Venkataraman'

_publ_contact_author_address
;
Department of Chemistry
University of Massachusetts
Amherst, MA 01003
;
_publ_contact_author_email dv@chem.umass.edu
_publ_contact_author_fax 413-545-4490
_publ_contact_author_name 'D. Venkataraman'
_publ_contact_author_phone 413-545-2028
_publ_section_title
;
 Bridged Triarylamines: A New Class of Heterohelicenes
;
_journal_name_full 'Journal of Organic Chemistry'
_journal_page_first 6071
_journal_page_last 6078
_journal_paper_doi 10.1021/jo026883p
_journal_volume 68
_journal_year 2003
_chemical_compound_source 'Local laboratory'
_chemical_formula_moiety 'C12 H17 Br '
_chemical_formula_sum 'C12 H17 Br'
_chemical_formula_weight 241.177
_chemical_name_systematic
;
  ?
;
_space_group_IT_number 62
_symmetry_cell_setting orthorhombic
_symmetry_space_group_name_Hall '-P 2ac 2n'
_symmetry_space_group_name_H-M 'P n m a'
_atom_sites_solution_primary direct
_atom_sites_solution_secondary difmap
_audit_creation_method maXus
_cell_angle_alpha 90.00
_cell_angle_beta 90.00
_cell_angle_gamma 90.00
_cell_formula_units_Z 4
_cell_length_a 9.6439(4)
_cell_length_b 7.3388(2)
_cell_length_c 16.8992(8)
_cell_measurement_reflns_used 1201
_cell_measurement_temperature 298
_cell_measurement_theta_max 25.028
_cell_measurement_theta_min 5.097
_cell_volume 1196.04(8)
_computing_cell_refinement 'HKL Scalepack (Otwinowski & Minor 1997)'
_computing_data_collection KappaCCD
_computing_data_reduction 'Denzo and Scalepak (Otwinowski & Minor, 1997)'
_computing_structure_refinement 'SHELXL-97 (Sheldrick, 1997)'
_computing_structure_solution 'SIR92 (Altomare et al., 1994)'
_diffrn_measured_fraction_theta_full 0.975
_diffrn_measured_fraction_theta_max 0.975
_diffrn_measurement_device KappaCCD
_diffrn_measurement_method CCD
_diffrn_orient_matrix_type X=UH
_diffrn_orient_matrix_UB_11 -0.12815
_diffrn_orient_matrix_UB_12 -0.04212
_diffrn_orient_matrix_UB_13 0.01926
_diffrn_orient_matrix_UB_21 -0.01398
_diffrn_orient_matrix_UB_22 -0.00441
_diffrn_orient_matrix_UB_23 -0.10265
_diffrn_orient_matrix_UB_31 0.01846
_diffrn_orient_matrix_UB_32 -0.05622
_diffrn_orient_matrix_UB_33 -0.00010
_diffrn_radiation_source 'fine-focus sealed tube'
_diffrn_radiation_type ' MoK\a'
_diffrn_radiation_wavelength_id all
_diffrn_reflns_limit_h_max 11
_diffrn_reflns_limit_h_min -11
_diffrn_reflns_limit_k_max 8
_diffrn_reflns_limit_k_min -8
_diffrn_reflns_limit_l_max 19
_diffrn_reflns_limit_l_min -19
_diffrn_reflns_number 2090
_diffrn_reflns_theta_full 25.09
_diffrn_reflns_theta_max 25.09
_diffrn_reflns_theta_min 5.20
_exptl_absorpt_coefficient_mu 3.394
_exptl_absorpt_correction_type none
_exptl_crystal_colour Colourless
_exptl_crystal_density_diffrn 1.339
_exptl_crystal_density_method 'not measured'
_exptl_crystal_description Cube
_refine_diff_density_max 0.542
_refine_diff_density_min -0.460
_refine_diff_density_rms 0.056
_refine_ls_extinction_coef 0.026(5)
_refine_ls_extinction_expression Fc^*^=kFc[1+0.001xFc^2^\l^3^/sin(2\q)]^-1/4^
_refine_ls_extinction_method SHELXL
_refine_ls_goodness_of_fit_ref 0.952
_refine_ls_hydrogen_treatment noref
_refine_ls_matrix_type full
_refine_ls_number_parameters 77
_refine_ls_number_reflns 1127
_refine_ls_number_restraints 0
_refine_ls_restrained_S_all 0.952
_refine_ls_R_factor_all 0.0550
_refine_ls_R_factor_gt 0.0427
_refine_ls_shift/su_max 0.001
_refine_ls_shift/su_mean 0.000
_refine_ls_structure_factor_coef Fsqd
_refine_ls_weighting_details 'calc w=1/[\s^2^(Fo^2^)+(0.0795P)^2^+0.7830P] where P=(Fo^2^+2Fc^2^)/3'
_refine_ls_weighting_scheme calc
_refine_ls_wR_factor_gt 0.1137
_refine_ls_wR_factor_ref 0.1247
_reflns_number_gt 912
_reflns_number_total 1127
_reflns_threshold_expression >2sigma(I)
_cod_data_source_file jo026883psi20021219_022332_6.cif
_cod_data_source_block comp7
_cod_depositor_comments
;
The following automatic conversions were performed:
'_symmetry_cell_setting' value 'Orthorhombic' changed to 'orthorhombic'
according to '/home/saulius/struct/CIF-dictionaries/cif_core.dic'
dictionary named 'cif_core.dic' version 2.4.1 from 2010-06-29.

Automatic conversion script
Id: cif_fix_enum 1527 2010-12-29 10:47:43Z saulius 
;
_cod_original_sg_symbol_H-M 'P n m a       '
_cod_original_formula_sum 'C12 H17 Br '
_cod_database_code 4022363

loop_
_symmetry_equiv_pos_as_xyz
+X,+Y,+Z
-X,-Y,-Z
'-X+ 1/2,-Y,+Z+ 1/2'
'+X+ 1/2,+Y,-Z+ 1/2'
'+X+ 1/2,-Y+ 1/2,-Z+ 1/2'
'-X+ 1/2,+Y+ 1/2,+Z+ 1/2'
'-X,+Y+ 1/2,-Z'
'+X,-Y+ 1/2,+Z'

loop_
_atom_site_label
_atom_site_type_symbol
_atom_site_fract_x
_atom_site_fract_y
_atom_site_fract_z
_atom_site_U_iso_or_equiv
_atom_site_adp_type
_atom_site_occupancy
_atom_site_symmetry_multiplicity
_atom_site_calc_flag
_atom_site_refinement_flags
Br1 Br 1.05662(7) 0.7500 -0.15329(3) 0.0879(4) Uani 1 2 d S
C1 C 0.9337(5) 0.7500 -0.0648(3) 0.0565(11) Uani 1 2 d S
C2 C 0.7914(5) 0.7500 -0.0792(3) 0.0573(11) Uani 1 2 d S
C3 C 0.7049(5) 0.7500 -0.0148(3) 0.0575(11) Uani 1 2 d S
C4 C 0.7522(5) 0.7500 0.0630(2) 0.0528(10) Uani 1 2 d S
C5 C 0.8950(5) 0.7500 0.0732(3) 0.0555(11) Uani 1 2 d S
C6 C 0.9889(5) 0.7500 0.0108(3) 0.0530(10) Uani 1 2 d S
C7 C 0.7311(7) 0.7500 -0.1621(3) 0.0812(16) Uani 1 2 d S
C8 C 0.6511(6) 0.7500 0.1328(3) 0.0711(14) Uani 1 2 d S
C9 C 0.7311(8) 0.7500 0.2130(4) 0.105(2) Uani 1 2 d S
C10 C 0.5668(6) 0.5764(9) 0.1302(4) 0.125(2) Uani 1 1 d .
C11 C 1.1418(5) 0.7500 0.0261(4) 0.0765(15) Uani 1 2 d S
H3 H 0.6097 0.7500 -0.0235 0.069 Uiso 1 2 calc SR
H5 H 0.9297 0.7500 0.1246 0.067 Uiso 1 2 calc SR
H7A H 0.6331 0.7500 -0.1582 0.097 Uiso 1 2 d S
H7B H 0.7787 0.6465 -0.1857 0.097 Uiso 1 1 d .
H9A H 0.6611 0.7500 0.2557 0.126 Uiso 1 2 d S
H9B H 0.8026 0.8901 0.2068 0.126 Uiso 1 1 d .
H10A H 0.5101 0.5687 0.1769 0.150 Uiso 1 1 d .
H10B H 0.6334 0.4524 0.1398 0.150 Uiso 1 1 d .
H10C H 0.4737 0.6628 0.0763 0.150 Uiso 1 1 d .
H11A H 1.1553 0.7500 0.0817 0.092 Uiso 1 2 d S
H11B H 1.1970 0.8416 0.0103 0.092 Uiso 1 1 d .

loop_
_atom_site_aniso_label
_atom_site_aniso_U_11
_atom_site_aniso_U_22
_atom_site_aniso_U_33
_atom_site_aniso_U_23
_atom_site_aniso_U_13
_atom_site_aniso_U_12
Br1 0.1070(6) 0.0844(5) 0.0721(5) 0.000 0.0388(3) 0.000
C1 0.071(3) 0.045(2) 0.054(3) 0.000 0.019(2) 0.000
C2 0.072(3) 0.050(2) 0.050(2) 0.000 -0.003(2) 0.000
C3 0.062(3) 0.054(2) 0.057(3) 0.000 -0.002(2) 0.000
C4 0.066(3) 0.046(2) 0.046(2) 0.000 0.007(2) 0.000
C5 0.067(3) 0.051(2) 0.049(2) 0.000 -0.002(2) 0.000
C6 0.062(2) 0.040(2) 0.057(3) 0.000 0.004(2) 0.000
C7 0.097(4) 0.102(4) 0.045(3) 0.000 -0.008(3) 0.000
C8 0.081(3) 0.072(3) 0.060(3) 0.000 0.018(3) 0.000
C9 0.121(5) 0.140(6) 0.054(3) 0.000 0.020(4) 0.000
C10 0.131(4) 0.116(4) 0.128(4) -0.002(4) 0.060(4) -0.044(3)
C11 0.061(3) 0.070(3) 0.099(4) 0.000 -0.002(3) 0.000

loop_
_atom_type_symbol
_atom_type_description
_atom_type_scat_dispersion_real
_atom_type_scat_dispersion_imag
_atom_type_scat_source
C C 0.0033 0.0016 'International Tables Vol C Tables 4.2.6.8 and 6.1.1.4'
H H 0.0000 0.0000 'International Tables Vol C Tables 4.2.6.8 and 6.1.1.4'
Br Br -0.2901 2.4595 'International Tables Vol C Tables 4.2.6.8 and 6.1.1.4'

loop_
_diffrn_radiation_wavelength
0.71073

loop_
_geom_angle_atom_site_label_1
_geom_angle_atom_site_label_2
_geom_angle_atom_site_label_3
_geom_angle
_geom_angle_site_symmetry_1
C6 C1 C2 122.7(4) .
C6 C1 Br1 119.0(3) .
C2 C1 Br1 118.4(4) .
C3 C2 C1 117.4(4) .
C3 C2 C7 120.0(5) .
C1 C2 C7 122.6(5) .
C2 C3 C4 123.4(4) .
C5 C4 C3 116.3(4) .
C5 C4 C8 122.5(4) .
C3 C4 C8 121.2(4) .
C4 C5 C6 123.5(4) .
C1 C6 C5 116.7(4) .
C1 C6 C11 122.5(5) .
C5 C6 C11 120.7(5) .
C10 C8 C10 114.9(6) 8_575
C10 C8 C4 108.7(3) 8_575
C10 C8 C4 108.7(3) .
C10 C8 C9 106.9(4) 8_575
C10 C8 C9 106.9(4) .
C4 C8 C9 110.7(5) .
C2 C3 H3 118.3 .
C4 C3 H3 118.3 .
C4 C5 H5 118.2 .
C6 C5 H5 118.2 .
C2 C7 H7A 108.5 .
C2 C7 H7B 101.4 .
H7A C7 H7B 120.0 .
C8 C9 H9A 107.3 .
C8 C9 H9B 101.6 .
H9A C9 H9B 116.2 .
C8 C10 H10A 109.4 .
C8 C10 H10B 111.7 .
H10A C10 H10B 99.1 .
C8 C10 H10C 89.0 .
H10A C10 H10C 101.1 .
H10B C10 H10C 144.1 .
C6 C11 H11A 107.8 .
C6 C11 H11B 122.2 .
H11A C11 H11B 102.3 .

loop_
_geom_bond_atom_site_label_1
_geom_bond_atom_site_label_2
_geom_bond_distance
_geom_bond_site_symmetry_2
Br1 C1 1.908(4) .
C1 C6 1.385(7) .
C1 C2 1.394(7) .
C2 C3 1.371(6) .
C2 C7 1.517(6) .
C3 C4 1.391(6) .
C4 C5 1.388(7) .
C4 C8 1.530(6) .
C5 C6 1.390(7) .
C6 C11 1.497(8) .
C8 C10 1.511(6) 8_575
C8 C10 1.511(6) .
C8 C9 1.560(9) .
C3 H3 0.9300 .
C5 H5 0.9300 .
C7 H7A 0.9476 .
C7 H7B 0.9729 .
C9 H9A 0.9878 .
C9 H9B 1.2431 .
C10 H10A 0.9624 .
C10 H10B 1.1262 .
C10 H10C 1.4274 .
C11 H11A 0.9483 .
C11 H11B 0.8977 .
